data_4502901
loop_
_publ_author_name
'Murata, Tsuyoshi'
'Miyazaki, Eigo'
'Yokoyama, Takuji'
'Nakasuji, Kazuhiro'
'Morita, Yasushi'

_publ_section_title
;
 Intermolecular Hydrogen-Bond Networks and Physical Properties of BF4--and
 TCNQ&#x2022;--Salts of Three-Fold Symmetric
 Tris(alkylamino)phenalenyliums
;
_journal_issue 2
_journal_name_full 'Crystal Growth &amp; Design'
_journal_page_first 804
_journal_paper_doi 10.1021/cg201120s
_journal_volume 12
_journal_year 2012
_chemical_formula_moiety 'C22 H30 N3, B F4'
_chemical_formula_sum 'C22 H30 B F4 N3'
_chemical_formula_weight 423.30
_chemical_name_systematic
;
 ?
;
_space_group_IT_number 14
_symmetry_cell_setting monoclinic
_symmetry_space_group_name_Hall '-P 2yab'
_symmetry_space_group_name_H-M 'P 1 21/a 1'
_atom_sites_solution_hydrogens geom
_atom_sites_solution_primary direct
_atom_sites_solution_secondary difmap
_audit_creation_method SHELXL-97
_cell_angle_alpha 90.00
_cell_angle_beta 105.23(7)
_cell_angle_gamma 90.00
_cell_formula_units_Z 4
_cell_length_a 16.244(15)
_cell_length_b 16.730(7)
_cell_length_c 8.650(3)
_cell_measurement_temperature 288(2)
_cell_volume 2268(3)
_computing_structure_refinement 'SHELXL-97 (Sheldrick, 1997)'
_diffrn_ambient_temperature 288(2)
_diffrn_measured_fraction_theta_full 0.346
_diffrn_measured_fraction_theta_max 0.346
_diffrn_radiation_monochromator graphite
_diffrn_radiation_source 'fine-focus sealed tube'
_diffrn_radiation_type MoK\a
_diffrn_radiation_wavelength 0.71073
_diffrn_reflns_av_R_equivalents 0.0332
_diffrn_reflns_av_sigmaI/netI 0.0396
_diffrn_reflns_limit_h_max 22
_diffrn_reflns_limit_h_min 0
_diffrn_reflns_limit_k_max 20
_diffrn_reflns_limit_k_min -21
_diffrn_reflns_limit_l_max 9
_diffrn_reflns_limit_l_min -9
_diffrn_reflns_number 3924
_diffrn_reflns_theta_full 29.90
_diffrn_reflns_theta_max 29.90
_diffrn_reflns_theta_min 2.43
_exptl_absorpt_coefficient_mu 0.096
_exptl_crystal_density_diffrn 1.240
_exptl_crystal_density_method 'not measured'
_exptl_crystal_F_000 896
_refine_diff_density_max 0.292
_refine_diff_density_min -0.194
_refine_diff_density_rms 0.039
_refine_ls_extinction_method none
_refine_ls_goodness_of_fit_ref 1.213
_refine_ls_hydrogen_treatment constr
_refine_ls_matrix_type full
_refine_ls_number_parameters 274
_refine_ls_number_reflns 2269
_refine_ls_number_restraints 0
_refine_ls_restrained_S_all 1.213
_refine_ls_R_factor_all 0.0925
_refine_ls_R_factor_gt 0.0924
_refine_ls_shift/su_max 0.000
_refine_ls_shift/su_mean 0.000
_refine_ls_structure_factor_coef Fsqd
_refine_ls_weighting_details 'calc w=1/[\s^2^(Fo^2^)+(0.0983P)^2^+2.2537P] where P=(Fo^2^+2Fc^2^)/3'
_refine_ls_weighting_scheme calc
_refine_ls_wR_factor_gt 0.2271
_refine_ls_wR_factor_ref 0.2272
_reflns_number_gt 2267
_reflns_number_total 2269
_reflns_threshold_expression >2sigma(I)
_cod_data_source_file cg201120s_si_002.cif
_cod_data_source_block 6aBF4
_cod_original_cell_volume 2268(2)
_cod_original_sg_symbol_H-M 'P 21/a'
_cod_database_code 4502901

loop_
_symmetry_equiv_pos_as_xyz
'x, y, z'
'-x+1/2, y+1/2, -z'
'-x, -y, -z'
'x-1/2, -y-1/2, z'

loop_
_atom_site_label
_atom_site_type_symbol
_atom_site_fract_x
_atom_site_fract_y
_atom_site_fract_z
_atom_site_U_iso_or_equiv
_atom_site_adp_type
_atom_site_occupancy
_atom_site_symmetry_multiplicity
_atom_site_calc_flag
_atom_site_refinement_flags
N1 N 0.2856(3) -0.1003(3) 0.4871(6) 0.0900(16) Uani 1 1 d .
H1 H 0.3011 -0.1401 0.5509 0.108 Uiso 1 1 calc R
N2 N 0.4717(3) 0.2382(3) 0.4756(5) 0.0731(13) Uani 1 1 d .
H2A H 0.4249 0.2362 0.4007 0.088 Uiso 1 1 calc R
N3 N 0.6417(3) -0.0242(3) 1.0006(5) 0.0655(12) Uani 1 1 d .
H3A H 0.6681 0.0208 1.0184 0.079 Uiso 1 1 calc R
C1 C 0.3351(3) -0.0346(3) 0.5110(6) 0.0673(15) Uani 1 1 d .
C2 C 0.3121(4) 0.0337(4) 0.4137(6) 0.0746(16) Uani 1 1 d .
H2 H 0.2617 0.0330 0.3321 0.090 Uiso 1 1 calc R
C3 C 0.3610(3) 0.0997(3) 0.4355(6) 0.0670(14) Uani 1 1 d .
H3 H 0.3435 0.1428 0.3671 0.080 Uiso 1 1 calc R
C4 C 0.4374(3) 0.1063(3) 0.5571(5) 0.0529(12) Uani 1 1 d .
C5 C 0.4627(3) 0.0386(3) 0.6599(5) 0.0499(11) Uani 1 1 d .
C6 C 0.4132(3) -0.0320(3) 0.6356(6) 0.0570(12) Uani 1 1 d .
C7 C 0.4898(3) 0.1763(3) 0.5781(6) 0.0594(13) Uani 1 1 d .
C8 C 0.5614(3) 0.1796(3) 0.7105(6) 0.0665(14) Uani 1 1 d .
H8 H 0.5934 0.2263 0.7322 0.080 Uiso 1 1 calc R
C9 C 0.5841(3) 0.1151(3) 0.8069(6) 0.0631(14) Uani 1 1 d .
H9 H 0.6327 0.1190 0.8921 0.076 Uiso 1 1 calc R
C10 C 0.5389(3) 0.0426(3) 0.7865(5) 0.0524(12) Uani 1 1 d .
C11 C 0.5682(3) -0.0257(3) 0.8844(5) 0.0548(12) Uani 1 1 d .
C12 C 0.5185(3) -0.0954(3) 0.8552(6) 0.0628(13) Uani 1 1 d .
H12 H 0.5367 -0.1407 0.9171 0.075 Uiso 1 1 calc R
C13 C 0.4440(3) -0.0977(3) 0.7377(6) 0.0642(14) Uani 1 1 d .
H13 H 0.4119 -0.1444 0.7238 0.077 Uiso 1 1 calc R
C14 C 0.2066(5) -0.1077(5) 0.3581(13) 0.155(4) Uani 1 1 d .
H14A H 0.1605 -0.0870 0.3984 0.186 Uiso 1 1 calc R
H14B H 0.2117 -0.0727 0.2717 0.186 Uiso 1 1 calc R
C15 C 0.1827(6) -0.1787(7) 0.2949(12) 0.176(5) Uani 1 1 d .
H15A H 0.1785 -0.2144 0.3808 0.212 Uiso 1 1 calc R
H15B H 0.2277 -0.1991 0.2509 0.212 Uiso 1 1 calc R
C16 C 0.1006(5) -0.1831(6) 0.1666(9) 0.151(4) Uani 1 1 d .
H16A H 0.0648 -0.1390 0.1777 0.181 Uiso 1 1 calc R
H16B H 0.0721 -0.2324 0.1764 0.181 Uiso 1 1 calc R
H16C H 0.1121 -0.1808 0.0634 0.181 Uiso 1 1 calc R
C17 C 0.5249(5) 0.3079(4) 0.4818(8) 0.102(2) Uani 1 1 d .
H17A H 0.5842 0.2912 0.5074 0.123 Uiso 1 1 calc R
H17B H 0.5180 0.3427 0.5673 0.123 Uiso 1 1 calc R
C20 C 0.6804(4) -0.0915(3) 1.0989(6) 0.0739(16) Uani 1 1 d .
H20A H 0.6823 -0.1370 1.0304 0.089 Uiso 1 1 calc R
H20B H 0.6456 -0.1061 1.1700 0.089 Uiso 1 1 calc R
C21 C 0.7688(4) -0.0725(4) 1.1963(8) 0.093(2) Uani 1 1 d .
H21A H 0.7666 -0.0258 1.2614 0.111 Uiso 1 1 calc R
H21B H 0.7898 -0.1168 1.2682 0.111 Uiso 1 1 calc R
C22 C 0.8304(5) -0.0571(5) 1.0984(11) 0.124(3) Uani 1 1 d .
H22A H 0.8309 -0.1019 1.0295 0.149 Uiso 1 1 calc R
H22B H 0.8864 -0.0493 1.1681 0.149 Uiso 1 1 calc R
H22C H 0.8133 -0.0100 1.0346 0.149 Uiso 1 1 calc R
C18 C 0.5051(7) 0.3530(6) 0.3315(13) 0.188(5) Uani 1 1 d .
H18A H 0.5069 0.3167 0.2451 0.225 Uiso 1 1 calc R
H18B H 0.4473 0.3732 0.3111 0.225 Uiso 1 1 calc R
C19 C 0.5608(7) 0.4185(7) 0.3281(15) 0.224(7) Uani 1 1 d .
H19A H 0.5633 0.4527 0.4183 0.269 Uiso 1 1 calc R
H19B H 0.5396 0.4482 0.2307 0.269 Uiso 1 1 calc R
H19C H 0.6169 0.3987 0.3330 0.269 Uiso 1 1 calc R
B1 B 0.7471(5) 0.2145(5) 1.1574(9) 0.086(2) Uani 1 1 d .
F1 F 0.7186(3) 0.2364(3) 1.2873(7) 0.150(2) Uani 1 1 d .
F2 F 0.7452(3) 0.1329(2) 1.1429(5) 0.1150(14) Uani 1 1 d .
F3 F 0.8277(3) 0.2440(2) 1.1812(5) 0.1178(15) Uani 1 1 d .
F4 F 0.7003(4) 0.2473(3) 1.0208(7) 0.184(3) Uani 1 1 d .

loop_
_atom_site_aniso_label
_atom_site_aniso_U_11
_atom_site_aniso_U_22
_atom_site_aniso_U_33
_atom_site_aniso_U_23
_atom_site_aniso_U_13
_atom_site_aniso_U_12
N1 0.071(3) 0.086(4) 0.105(4) -0.020(3) 0.008(3) -0.025(3)
N2 0.076(3) 0.066(3) 0.070(3) 0.012(2) 0.007(2) 0.001(2)
N3 0.068(3) 0.062(3) 0.061(3) 0.001(2) 0.007(2) 0.012(2)
C1 0.058(3) 0.074(4) 0.070(3) -0.016(3) 0.015(3) -0.006(3)
C2 0.062(3) 0.091(5) 0.063(3) -0.004(3) 0.004(3) -0.003(3)
C3 0.062(3) 0.078(4) 0.059(3) 0.009(3) 0.014(3) 0.005(3)
C4 0.049(3) 0.060(3) 0.049(3) 0.000(2) 0.013(2) 0.002(2)
C5 0.049(3) 0.056(3) 0.046(3) -0.007(2) 0.016(2) 0.001(2)
C6 0.057(3) 0.063(3) 0.056(3) -0.009(2) 0.023(2) -0.006(3)
C7 0.066(3) 0.055(3) 0.060(3) 0.000(2) 0.021(3) 0.006(3)
C8 0.065(3) 0.053(3) 0.073(3) 0.000(3) 0.004(3) -0.007(3)
C9 0.056(3) 0.067(4) 0.059(3) -0.004(3) 0.002(2) 0.001(3)
C10 0.053(3) 0.053(3) 0.052(3) -0.003(2) 0.015(2) 0.002(2)
C11 0.061(3) 0.053(3) 0.051(3) -0.002(2) 0.017(2) 0.010(3)
C12 0.079(4) 0.049(3) 0.063(3) 0.007(2) 0.023(3) 0.010(3)
C13 0.072(4) 0.051(3) 0.076(4) -0.005(3) 0.033(3) -0.010(3)
C14 0.094(6) 0.103(6) 0.226(10) -0.039(7) -0.034(6) -0.025(5)
C15 0.118(7) 0.206(12) 0.169(9) -0.088(8) -0.026(6) -0.009(7)
C16 0.116(6) 0.215(11) 0.113(6) -0.051(6) 0.014(5) -0.048(7)
C17 0.114(5) 0.071(4) 0.110(5) 0.029(4) 0.009(4) -0.019(4)
C20 0.082(4) 0.073(4) 0.067(3) 0.012(3) 0.021(3) 0.030(3)
C21 0.095(5) 0.083(5) 0.086(4) 0.009(3) -0.002(4) 0.030(4)
C22 0.082(5) 0.117(6) 0.164(8) -0.007(6) 0.015(5) 0.012(5)
C18 0.166(9) 0.151(9) 0.210(10) 0.087(8) -0.016(8) -0.069(7)
C19 0.175(10) 0.225(14) 0.257(15) 0.125(12) 0.027(10) -0.058(10)
B1 0.081(5) 0.080(5) 0.076(5) -0.004(4) -0.016(4) -0.027(4)
F1 0.180(5) 0.104(3) 0.194(5) -0.028(3) 0.102(4) -0.039(3)
F2 0.133(3) 0.067(2) 0.119(3) -0.004(2) -0.014(2) -0.010(2)
F3 0.102(3) 0.128(3) 0.117(3) -0.028(2) 0.018(2) -0.041(3)
F4 0.211(6) 0.094(3) 0.168(4) 0.026(3) -0.092(4) -0.036(3)

loop_
_atom_type_symbol
_atom_type_description
_atom_type_scat_dispersion_real
_atom_type_scat_dispersion_imag
_atom_type_scat_source
C C 0.0033 0.0016 'International Tables Vol C Tables 4.2.6.8 and 6.1.1.4'
H H 0.0000 0.0000 'International Tables Vol C Tables 4.2.6.8 and 6.1.1.4'
B B 0.0013 0.0007 'International Tables Vol C Tables 4.2.6.8 and 6.1.1.4'
N N 0.0061 0.0033 'International Tables Vol C Tables 4.2.6.8 and 6.1.1.4'
F F 0.0171 0.0103 'International Tables Vol C Tables 4.2.6.8 and 6.1.1.4'

loop_
_geom_angle_atom_site_label_1
_geom_angle_atom_site_label_2
_geom_angle_atom_site_label_3
_geom_angle
C1 N1 C14 123.6(6)
C1 N1 H1 118.2
C14 N1 H1 118.2
C7 N2 C17 124.8(5)
C7 N2 H2A 117.6
C17 N2 H2A 117.6
C11 N3 C20 126.0(5)
C11 N3 H3A 117.0
C20 N3 H3A 117.0
N1 C1 C2 121.1(5)
N1 C1 C6 121.0(5)
C2 C1 C6 117.9(5)
C3 C2 C1 121.8(5)
C3 C2 H2 119.1
C1 C2 H2 119.1
C2 C3 C4 122.9(5)
C2 C3 H3 118.5
C4 C3 H3 118.5
C3 C4 C7 122.6(5)
C3 C4 C5 117.1(5)
C7 C4 C5 120.3(4)
C6 C5 C10 120.0(4)
C6 C5 C4 120.6(4)
C10 C5 C4 119.4(4)
C5 C6 C13 117.5(4)
C5 C6 C1 119.6(5)
C13 C6 C1 122.9(5)
N2 C7 C8 120.0(5)
N2 C7 C4 121.8(4)
C8 C7 C4 118.2(4)
C9 C8 C7 120.3(5)
C9 C8 H8 119.8
C7 C8 H8 119.8
C8 C9 C10 124.2(4)
C8 C9 H9 117.9
C10 C9 H9 117.9
C9 C10 C5 117.2(4)
C9 C10 C11 122.3(4)
C5 C10 C11 120.4(4)
N3 C11 C12 120.4(5)
N3 C11 C10 121.4(5)
C12 C11 C10 118.2(4)
C13 C12 C11 121.0(5)
C13 C12 H12 119.5
C11 C12 H12 119.5
C12 C13 C6 122.9(5)
C12 C13 H13 118.6
C6 C13 H13 118.6
C15 C14 N1 119.5(8)
C15 C14 H14A 107.4
N1 C14 H14A 107.4
C15 C14 H14B 107.4
N1 C14 H14B 107.4
H14A C14 H14B 107.0
C14 C15 C16 117.3(10)
C14 C15 H15A 108.0
C16 C15 H15A 108.0
C14 C15 H15B 108.0
C16 C15 H15B 108.0
H15A C15 H15B 107.2
C15 C16 H16A 109.5
C15 C16 H16B 109.5
H16A C16 H16B 109.5
C15 C16 H16C 109.5
H16A C16 H16C 109.5
H16B C16 H16C 109.5
N2 C17 C18 113.1(6)
N2 C17 H17A 109.0
C18 C17 H17A 109.0
N2 C17 H17B 109.0
C18 C17 H17B 109.0
H17A C17 H17B 107.8
N3 C20 C21 111.7(5)
N3 C20 H20A 109.3
C21 C20 H20A 109.3
N3 C20 H20B 109.3
C21 C20 H20B 109.3
H20A C20 H20B 107.9
C22 C21 C20 113.9(6)
C22 C21 H21A 108.8
C20 C21 H21A 108.8
C22 C21 H21B 108.8
C20 C21 H21B 108.8
H21A C21 H21B 107.7
C21 C22 H22A 109.5
C21 C22 H22B 109.5
H22A C22 H22B 109.5
C21 C22 H22C 109.5
H22A C22 H22C 109.5
H22B C22 H22C 109.5
C19 C18 C17 115.0(9)
C19 C18 H18A 108.5
C17 C18 H18A 108.5
C19 C18 H18B 108.5
C17 C18 H18B 108.5
H18A C18 H18B 107.5
C18 C19 H19A 109.5
C18 C19 H19B 109.5
H19A C19 H19B 109.5
C18 C19 H19C 109.5
H19A C19 H19C 109.5
H19B C19 H19C 109.5
F4 B1 F3 106.5(7)
F4 B1 F2 109.5(5)
F3 B1 F2 111.8(7)
F4 B1 F1 112.1(8)
F3 B1 F1 107.2(5)
F2 B1 F1 109.7(6)

loop_
_geom_bond_atom_site_label_1
_geom_bond_atom_site_label_2
_geom_bond_distance
N1 C1 1.345(7)
N1 C14 1.468(9)
N1 H1 0.8600
N2 C7 1.345(6)
N2 C17 1.444(7)
N2 H2A 0.8600
N3 C11 1.344(6)
N3 C20 1.451(6)
N3 H3A 0.8600
C1 C2 1.409(8)
C1 C6 1.433(7)
C2 C3 1.344(7)
C2 H2 0.9300
C3 C4 1.404(7)
C3 H3 0.9300
C4 C7 1.431(7)
C4 C5 1.431(6)
C5 C6 1.413(6)
C5 C10 1.423(6)
C6 C13 1.416(7)
C7 C8 1.402(7)
C8 C9 1.355(7)
C8 H8 0.9300
C9 C10 1.405(7)
C9 H9 0.9300
C10 C11 1.426(6)
C11 C12 1.403(7)
C12 C13 1.362(7)
C12 H12 0.9300
C13 H13 0.9300
C14 C15 1.323(11)
C14 H14A 0.9700
C14 H14B 0.9700
C15 C16 1.496(10)
C15 H15A 0.9700
C15 H15B 0.9700
C16 H16A 0.9600
C16 H16B 0.9600
C16 H16C 0.9600
C17 C18 1.464(10)
C17 H17A 0.9700
C17 H17B 0.9700
C20 C21 1.496(8)
C20 H20A 0.9700
C20 H20B 0.9700
C21 C22 1.493(10)
C21 H21A 0.9700
C21 H21B 0.9700
C22 H22A 0.9600
C22 H22B 0.9600
C22 H22C 0.9600
C18 C19 1.426(11)
C18 H18A 0.9700
C18 H18B 0.9700
C19 H19A 0.9600
C19 H19B 0.9600
C19 H19C 0.9600
B1 F4 1.343(8)
B1 F3 1.363(8)
B1 F2 1.371(8)
B1 F1 1.372(9)

loop_
_geom_torsion_atom_site_label_1
_geom_torsion_atom_site_label_2
_geom_torsion_atom_site_label_3
_geom_torsion_atom_site_label_4
_geom_torsion
C14 N1 C1 C2 1.9(10)
C14 N1 C1 C6 -177.8(7)
N1 C1 C2 C3 -179.7(5)
C6 C1 C2 C3 0.0(8)
C1 C2 C3 C4 -1.0(9)
C2 C3 C4 C7 179.1(5)
C2 C3 C4 C5 0.2(8)
C3 C4 C5 C6 1.5(7)
C7 C4 C5 C6 -177.3(4)
C3 C4 C5 C10 -179.1(4)
C7 C4 C5 C10 2.1(7)
C10 C5 C6 C13 -2.1(6)
C4 C5 C6 C13 177.3(5)
C10 C5 C6 C1 178.1(4)
C4 C5 C6 C1 -2.5(7)
N1 C1 C6 C5 -178.6(5)
C2 C1 C6 C5 1.8(7)
N1 C1 C6 C13 1.6(8)
C2 C1 C6 C13 -178.1(5)
C17 N2 C7 C8 5.5(9)
C17 N2 C7 C4 -174.9(5)
C3 C4 C7 N2 -4.5(7)
C5 C4 C7 N2 174.3(5)
C3 C4 C7 C8 175.1(5)
C5 C4 C7 C8 -6.1(7)
N2 C7 C8 C9 -174.6(5)
C4 C7 C8 C9 5.8(8)
C7 C8 C9 C10 -1.5(8)
C8 C9 C10 C5 -2.6(7)
C8 C9 C10 C11 175.7(5)
C6 C5 C10 C9 -178.4(4)
C4 C5 C10 C9 2.2(6)
C6 C5 C10 C11 3.3(7)
C4 C5 C10 C11 -176.2(4)
C20 N3 C11 C12 4.1(7)
C20 N3 C11 C10 -175.2(5)
C9 C10 C11 N3 -0.9(7)
C5 C10 C11 N3 177.4(4)
C9 C10 C11 C12 179.8(4)
C5 C10 C11 C12 -1.9(7)
N3 C11 C12 C13 -179.9(5)
C10 C11 C12 C13 -0.6(7)
C11 C12 C13 C6 1.8(8)
C5 C6 C13 C12 -0.4(7)
C1 C6 C13 C12 179.4(5)
C1 N1 C14 C15 149.3(9)
N1 C14 C15 C16 178.5(8)
C7 N2 C17 C18 161.8(8)
C11 N3 C20 C21 170.1(5)
N3 C20 C21 C22 -64.6(7)
N2 C17 C18 C19 -175.1(10)
